data_4036476
loop_
_publ_author_name
'Horta, Pedro'
'Ku\,s, Nihal'
'Henriques, Marta Sofia C.'
'Paix\~ao, Jos\'e A'
'Coelho, Lis'
'Nogueira, F\'atima'
'O'Neill, Paul M'
'Fausto, Rui'
'Cristiano, Maria Lurdes Santos'

_publ_section_title
;
 Quinolone-Hydroxyquinoline Tautomerism in Quinolone 3-Esters. Preserving
 the 4-Oxoquinoline Structure To Retain Antimalarial Activity.
;
_journal_issue 24
_journal_name_full 'The Journal of organic chemistry'
_journal_page_first 12244
_journal_page_last 12257
_journal_paper_doi 10.1021/acs.joc.5b02169
_journal_volume 80
_journal_year 2015
_chemical_formula_moiety 'C15 H19 N O4'
_chemical_formula_sum 'C15 H19 N O4'
_chemical_formula_weight 277.31
_chemical_melting_point 312
_chemical_name_systematic
;
Diethyl 2-[(3-methylphenylamino)methylene]malonate
;
_space_group_crystal_system triclinic
_space_group_IT_number 2
_space_group_name_Hall '-P 1'
_space_group_name_H-M_alt 'P -1'
_atom_sites_solution_hydrogens mixed
_audit_creation_method SHELXL-2014/7
_cell_angle_alpha 83.465(6)
_cell_angle_beta 74.368(6)
_cell_angle_gamma 85.537(7)
_cell_formula_units_Z 2
_cell_length_a 7.1677(9)
_cell_length_b 8.7831(10)
_cell_length_c 12.2082(14)
_cell_measurement_reflns_used 8141
_cell_measurement_temperature 293(2)
_cell_measurement_theta_max 44.297
_cell_measurement_theta_min 5.552
_cell_volume 734.43(15)
_computing_cell_refinement 'SAINT (Bruker, 2003)'
_computing_data_collection 'SMART (Bruker, 2003)'
_computing_data_reduction 'SAINT (Bruker, 2003)'
_computing_molecular_graphics 'PLATON (Spek, 2003)'
_computing_publication_material 'SHELXL-2014/7 (Sheldrick, 2014)'
_computing_structure_refinement 'SHELXL-2014/7 (Sheldrick, 2014)'
_computing_structure_solution 'SHELXT-2014/7 (Sheldrick, 2014)'
_diffrn_ambient_temperature 293(2)
_diffrn_measured_fraction_theta_full 0.992
_diffrn_measured_fraction_theta_max 0.989
_diffrn_measurement_device_type 'Bruker APEX CCD area-detector diffractometer'
_diffrn_measurement_method '\f and \w'
_diffrn_radiation_monochromator graphite
_diffrn_radiation_source 'fine-focus sealed tube'
_diffrn_radiation_wavelength 0.71073
_diffrn_reflns_av_R_equivalents 0.0426
_diffrn_reflns_av_unetI/netI 0.0293
_diffrn_reflns_Laue_measured_fraction_full 0.992
_diffrn_reflns_Laue_measured_fraction_max 0.989
_diffrn_reflns_limit_h_max 9
_diffrn_reflns_limit_h_min -9
_diffrn_reflns_limit_k_max 11
_diffrn_reflns_limit_k_min -11
_diffrn_reflns_limit_l_max 15
_diffrn_reflns_limit_l_min -15
_diffrn_reflns_number 40703
_diffrn_reflns_point_group_measured_fraction_full 0.992
_diffrn_reflns_point_group_measured_fraction_max 0.989
_diffrn_reflns_theta_full 25.242
_diffrn_reflns_theta_max 27.498
_diffrn_reflns_theta_min 3.482
_exptl_absorpt_coefficient_mu 0.091
_exptl_absorpt_correction_T_max 0.983
_exptl_absorpt_correction_T_min 0.753
_exptl_absorpt_correction_type multi-scan
_exptl_absorpt_process_details 'SADABS (Sheldrick, 2000)'
_exptl_crystal_colour 'colourless, transparent'
_exptl_crystal_density_diffrn 1.254
_exptl_crystal_description block
_exptl_crystal_F_000 296
_exptl_crystal_size_max 0.550
_exptl_crystal_size_mid 0.220
_exptl_crystal_size_min 0.190
_exptl_transmission_factor_max 0.983
_exptl_transmission_factor_min 0.976
_refine_diff_density_max 0.231
_refine_diff_density_min -0.195
_refine_diff_density_rms 0.044
_refine_ls_extinction_method none
_refine_ls_goodness_of_fit_ref 1.014
_refine_ls_hydrogen_treatment mixed
_refine_ls_matrix_type full
_refine_ls_number_parameters 187
_refine_ls_number_reflns 3346
_refine_ls_number_restraints 0
_refine_ls_restrained_S_all 1.014
_refine_ls_R_factor_all 0.1114
_refine_ls_R_factor_gt 0.0532
_refine_ls_shift/su_max 0.000
_refine_ls_shift/su_mean 0.000
_refine_ls_structure_factor_coef Fsqd
_refine_ls_weighting_details 'w=1/[\s^2^(Fo^2^)+(0.0864P)^2^+0.1871P] where P=(Fo^2^+2Fc^2^)/3'
_refine_ls_weighting_scheme calc
_refine_ls_wR_factor_gt 0.1403
_refine_ls_wR_factor_ref 0.1864
_reflns_Friedel_coverage 0.000
_reflns_number_gt 1791
_reflns_number_total 3346
_reflns_threshold_expression 'I > 2\s(I)'
_cod_data_source_file jo5b02169_si_003.cif
_cod_data_source_block ph18
_cod_database_code 4036476
_shelx_shelxl_version_number 2014/7
_shelx_space_group_comment
;
The symmetry employed for this shelxl refinement is uniquely defined
by the following loop, which should always be used as a source of
symmetry information in preference to the above space-group names.
They are only intended as comments.
;
_shelx_estimated_absorpt_t_min 0.952
_shelx_estimated_absorpt_t_max 0.983

loop_
_space_group_symop_operation_xyz
'x, y, z'
'-x, -y, -z'

loop_
_atom_site_label
_atom_site_type_symbol
_atom_site_fract_x
_atom_site_fract_y
_atom_site_fract_z
_atom_site_U_iso_or_equiv
_atom_site_adp_type
_atom_site_occupancy
_atom_site_site_symmetry_order
_atom_site_calc_flag
_atom_site_refinement_flags_posn
_atom_site_refinement_flags_adp
O15 O 0.3085(3) 0.94391(18) 0.76444(14) 0.0909(7) Uani 1 1 d . .
O18 O 0.2120(3) 0.48813(17) 0.62006(13) 0.0767(6) Uani 1 1 d . .
O19 O 0.2799(2) 0.70152(14) 0.50392(11) 0.0561(4) Uani 1 1 d . .
O32 O 0.2359(2) 0.95156(15) 0.59876(13) 0.0618(5) Uani 1 1 d . .
N1 N 0.2427(3) 0.4857(2) 0.83271(15) 0.0571(5) Uani 1 1 d . .
H16 H 0.228(3) 0.436(3) 0.780(2) 0.069 Uiso 1 1 d . U
C2 C 0.2582(3) 0.6347(2) 0.80397(17) 0.0547(5) Uani 1 1 d . .
H30 H 0.2705 0.6938 0.8600 0.066 Uiso 1 1 calc R U
C3 C 0.2578(3) 0.7106(2) 0.69923(16) 0.0496(5) Uani 1 1 d . .
C4 C 0.2709(3) 0.8779(2) 0.69199(17) 0.0542(5) Uani 1 1 d . .
C5 C 0.2382(3) 0.1554(3) 1.04693(18) 0.0622(6) Uani 1 1 d . .
C6 C 0.2493(4) 0.2260(3) 1.13995(19) 0.0715(7) Uani 1 1 d . .
H29 H 0.2521 0.1672 1.2079 0.086 Uiso 1 1 calc R U
C7 C 0.2563(4) 0.3817(3) 1.1331(2) 0.0786(8) Uani 1 1 d . .
H28 H 0.2630 0.4277 1.1967 0.094 Uiso 1 1 calc R U
C8 C 0.2535(4) 0.4725(3) 1.03295(19) 0.0673(6) Uani 1 1 d . .
H27 H 0.2579 0.5786 1.0293 0.081 Uiso 1 1 calc R U
C9 C 0.2353(3) 0.2464(2) 0.94673(17) 0.0567(6) Uani 1 1 d . .
H31 H 0.2272 0.2004 0.8833 0.068 Uiso 1 1 calc R U
C10 C 0.2441(3) 0.4038(2) 0.93916(17) 0.0528(5) Uani 1 1 d . .
C11 C 0.2291(5) -0.0165(3) 1.0532(2) 0.0903(9) Uani 1 1 d . .
H12 H 0.2474 -0.0468 0.9778 0.135 Uiso 1 1 calc R U
H13 H 0.1048 -0.0470 1.1003 0.135 Uiso 1 1 calc R U
H14 H 0.3292 -0.0651 1.0856 0.135 Uiso 1 1 calc R U
C17 C 0.2457(3) 0.6239(2) 0.60690(17) 0.0514(5) Uani 1 1 d . .
C20 C 0.2681(4) 0.6214(2) 0.40950(18) 0.0607(6) Uani 1 1 d . .
H22 H 0.1417 0.5789 0.4247 0.073 Uiso 1 1 calc R U
H21 H 0.3666 0.5383 0.3970 0.073 Uiso 1 1 calc R U
C23 C 0.3002(4) 0.7372(3) 0.30714(19) 0.0765(7) Uani 1 1 d . .
H24 H 0.4266 0.7769 0.2924 0.115 Uiso 1 1 calc R U
H25 H 0.2034 0.8197 0.3214 0.115 Uiso 1 1 calc R U
H26 H 0.2911 0.6894 0.2420 0.115 Uiso 1 1 calc R U
C33 C 0.2570(4) 1.1162(2) 0.5807(2) 0.0634(6) Uani 1 1 d . .
H34 H 0.3871 1.1404 0.5800 0.076 Uiso 1 1 calc R U
H35 H 0.1650 1.1672 0.6407 0.076 Uiso 1 1 calc R U
C36 C 0.2181(4) 1.1658(2) 0.4675(2) 0.0711(7) Uani 1 1 d . .
H37 H 0.0882 1.1426 0.4701 0.107 Uiso 1 1 calc R U
H38 H 0.3083 1.1125 0.4095 0.107 Uiso 1 1 calc R U
H39 H 0.2326 1.2743 0.4502 0.107 Uiso 1 1 calc R U

loop_
_atom_site_aniso_label
_atom_site_aniso_U_11
_atom_site_aniso_U_22
_atom_site_aniso_U_33
_atom_site_aniso_U_23
_atom_site_aniso_U_13
_atom_site_aniso_U_12
O15 0.168(2) 0.0556(10) 0.0622(10) -0.0070(8) -0.0483(12) -0.0162(11)
O18 0.1388(16) 0.0379(8) 0.0607(10) 0.0113(7) -0.0399(10) -0.0244(9)
O19 0.0883(11) 0.0371(7) 0.0434(8) 0.0017(6) -0.0180(7) -0.0116(7)
O32 0.0950(12) 0.0333(7) 0.0654(9) 0.0011(7) -0.0365(8) -0.0083(7)
N1 0.0792(13) 0.0442(10) 0.0483(10) 0.0065(8) -0.0212(9) -0.0057(9)
C2 0.0670(14) 0.0472(12) 0.0483(12) 0.0005(9) -0.0137(10) -0.0056(10)
C3 0.0618(13) 0.0418(11) 0.0446(11) 0.0036(8) -0.0151(9) -0.0061(9)
C4 0.0715(15) 0.0458(11) 0.0449(11) -0.0016(9) -0.0143(10) -0.0086(10)
C5 0.0742(16) 0.0603(14) 0.0466(12) 0.0126(10) -0.0145(11) -0.0009(11)
C6 0.0918(19) 0.0765(17) 0.0439(12) 0.0152(11) -0.0221(12) -0.0047(13)
C7 0.106(2) 0.0876(19) 0.0468(13) -0.0012(13) -0.0269(13) -0.0146(15)
C8 0.0872(18) 0.0568(14) 0.0573(14) 0.0025(11) -0.0196(12) -0.0099(12)
C9 0.0747(15) 0.0535(12) 0.0407(11) 0.0066(9) -0.0171(10) -0.0047(10)
C10 0.0567(13) 0.0577(13) 0.0413(11) 0.0084(9) -0.0132(9) -0.0051(10)
C11 0.139(3) 0.0612(16) 0.0667(16) 0.0200(13) -0.0301(16) -0.0066(16)
C17 0.0644(14) 0.0380(11) 0.0520(12) 0.0068(9) -0.0195(10) -0.0057(9)
C20 0.0911(17) 0.0419(11) 0.0529(12) -0.0027(9) -0.0249(11) -0.0088(11)
C23 0.118(2) 0.0633(15) 0.0493(13) 0.0008(11) -0.0232(13) -0.0159(14)
C33 0.0888(17) 0.0330(11) 0.0717(15) -0.0039(10) -0.0246(12) -0.0116(10)
C36 0.0952(19) 0.0393(12) 0.0802(17) 0.0094(11) -0.0306(14) -0.0065(11)

loop_
_atom_type_symbol
_atom_type_description
_atom_type_scat_dispersion_real
_atom_type_scat_dispersion_imag
_atom_type_scat_source
C C 0.0033 0.0016 'International Tables Vol C Tables 4.2.6.8 and 6.1.1.4'
H H 0.0000 0.0000 'International Tables Vol C Tables 4.2.6.8 and 6.1.1.4'
N N 0.0061 0.0033 'International Tables Vol C Tables 4.2.6.8 and 6.1.1.4'
O O 0.0106 0.0060 'International Tables Vol C Tables 4.2.6.8 and 6.1.1.4'

loop_
_geom_angle_atom_site_label_1
_geom_angle_atom_site_label_2
_geom_angle_atom_site_label_3
_geom_angle
C17 O19 C20 117.79(15)
C4 O32 C33 117.85(16)
C2 N1 C10 127.7(2)
C2 N1 H16 114.0(16)
C10 N1 H16 118.3(16)
N1 C2 C3 126.2(2)
N1 C2 H30 116.9
C3 C2 H30 116.9
C2 C3 C17 119.53(18)
C2 C3 C4 114.71(18)
C17 C3 C4 125.76(17)
O15 C4 O32 122.21(19)
O15 C4 C3 123.92(19)
O32 C4 C3 113.87(17)
C6 C5 C9 118.3(2)
C6 C5 C11 121.1(2)
C9 C5 C11 120.5(2)
C7 C6 C5 120.4(2)
C7 C6 H29 119.8
C5 C6 H29 119.8
C6 C7 C8 121.2(2)
C6 C7 H28 119.4
C8 C7 H28 119.4
C10 C8 C7 119.1(2)
C10 C8 H27 120.5
C7 C8 H27 120.5
C10 C9 C5 121.4(2)
C10 C9 H31 119.3
C5 C9 H31 119.3
C8 C10 C9 119.56(19)
C8 C10 N1 123.6(2)
C9 C10 N1 116.89(19)
C5 C11 H12 109.5
C5 C11 H13 109.5
H12 C11 H13 109.5
C5 C11 H14 109.5
H12 C11 H14 109.5
H13 C11 H14 109.5
O18 C17 O19 120.95(19)
O18 C17 C3 123.51(18)
O19 C17 C3 115.52(16)
O19 C20 C23 106.38(17)
O19 C20 H22 110.5
C23 C20 H22 110.5
O19 C20 H21 110.5
C23 C20 H21 110.5
H22 C20 H21 108.6
C20 C23 H24 109.5
C20 C23 H25 109.5
H24 C23 H25 109.5
C20 C23 H26 109.5
H24 C23 H26 109.5
H25 C23 H26 109.5
O32 C33 C36 105.77(17)
O32 C33 H34 110.6
C36 C33 H34 110.6
O32 C33 H35 110.6
C36 C33 H35 110.6
H34 C33 H35 108.7
C33 C36 H37 109.5
C33 C36 H38 109.5
H37 C36 H38 109.5
C33 C36 H39 109.5
H37 C36 H39 109.5
H38 C36 H39 109.5

loop_
_geom_bond_atom_site_label_1
_geom_bond_atom_site_label_2
_geom_bond_distance
O15 C4 1.209(2)
O18 C17 1.219(2)
O19 C17 1.331(2)
O19 C20 1.442(2)
O32 C4 1.318(2)
O32 C33 1.451(2)
N1 C2 1.321(3)
N1 C10 1.414(3)
N1 H16 0.85(2)
C2 C3 1.374(3)
C2 H30 0.9300
C3 C17 1.455(3)
C3 C4 1.471(3)
C5 C6 1.378(3)
C5 C9 1.387(3)
C5 C11 1.508(3)
C6 C7 1.364(3)
C6 H29 0.9300
C7 C8 1.385(3)
C7 H28 0.9300
C8 C10 1.373(3)
C8 H27 0.9300
C9 C10 1.380(3)
C9 H31 0.9300
C11 H12 0.9600
C11 H13 0.9600
C11 H14 0.9600
C20 C23 1.497(3)
C20 H22 0.9700
C20 H21 0.9700
C23 H24 0.9600
C23 H25 0.9600
C23 H26 0.9600
C33 C36 1.492(3)
C33 H34 0.9700
C33 H35 0.9700
C36 H37 0.9600
C36 H38 0.9600
C36 H39 0.9600

loop_
_geom_hbond_atom_site_label_D
_geom_hbond_atom_site_label_H
_geom_hbond_atom_site_label_A
_geom_hbond_distance_DH
_geom_hbond_distance_HA
_geom_hbond_distance_DA
_geom_hbond_angle_DHA
_geom_hbond_site_symmetry_A
N1 H16 O18 0.85(2) 1.99(2) 2.661(2) 136(2) .
C11 H12 O15 0.96 2.53 3.470(3) 165.7 1_545
C2 H30 O15 0.93 2.37 2.739(3) 103.6 .

loop_
_geom_torsion_atom_site_label_1
_geom_torsion_atom_site_label_2
_geom_torsion_atom_site_label_3
_geom_torsion_atom_site_label_4
_geom_torsion
C10 N1 C2 C3 179.4(2)
N1 C2 C3 C17 -2.1(3)
N1 C2 C3 C4 178.1(2)
C33 O32 C4 O15 4.2(3)
C33 O32 C4 C3 -176.32(18)
C2 C3 C4 O15 10.8(3)
C17 C3 C4 O15 -168.9(2)
C2 C3 C4 O32 -168.60(18)
C17 C3 C4 O32 11.6(3)
C9 C5 C6 C7 0.3(4)
C11 C5 C6 C7 -179.6(3)
C5 C6 C7 C8 -0.4(4)
C6 C7 C8 C10 -0.2(4)
C6 C5 C9 C10 0.3(4)
C11 C5 C9 C10 -179.8(2)
C7 C8 C10 C9 0.8(4)
C7 C8 C10 N1 -179.3(2)
C5 C9 C10 C8 -0.8(3)
C5 C9 C10 N1 179.2(2)
C2 N1 C10 C8 3.2(4)
C2 N1 C10 C9 -176.9(2)
C20 O19 C17 O18 2.4(3)
C20 O19 C17 C3 -179.46(19)
C2 C3 C17 O18 9.3(3)
C4 C3 C17 O18 -171.0(2)
C2 C3 C17 O19 -168.81(18)
C4 C3 C17 O19 11.0(3)
C17 O19 C20 C23 176.53(19)
C4 O32 C33 C36 177.37(19)
